data_4342129
loop_
_publ_author_name
'Wilcox, Robert J.'
'Losey, Bradley P.'
'Folmer, Jacob C. W.'
'Martin, James D.'
'Zeller, Matthias'
'Sommer, Roger'

_publ_section_title
;
 Crystalline and liquid structure of zinc chloride trihydrate: a unique
 ionic liquid.
;
_journal_issue 3
_journal_name_full 'Inorganic chemistry'
_journal_page_first 1109
_journal_page_last 1119
_journal_paper_doi 10.1021/ic5024532
_journal_volume 54
_journal_year 2015
_chemical_formula_moiety 'H12 O6 Zn, Cl4 Zn'
_chemical_formula_sum 'Cl4 H12 O6 Zn2'
_chemical_formula_weight 380.68
_chemical_name_systematic
; 
 ? 
;
_space_group_IT_number 2
_symmetry_cell_setting triclinic
_symmetry_space_group_name_Hall '-P 1'
_symmetry_space_group_name_H-M 'P -1'
_atom_sites_solution_hydrogens geom
_atom_sites_solution_primary direct
_atom_sites_solution_secondary difmap
_audit_creation_date 2014-09-05T10:12
_audit_creation_method SHELXL-97
_audit_update_record ' 2014-09-05T10:12  Initial CIF as created by GSAS2CIF'
_cell_angle_alpha 90.626(3)
_cell_angle_beta 99.082(3)
_cell_angle_gamma 95.490(3)
_cell_formula_units_Z 2
_cell_length_a 6.4421(15)
_cell_length_b 6.5034(15)
_cell_length_c 14.281(3)
_cell_measurement_reflns_used 3845
_cell_measurement_temperature 208(2)
_cell_measurement_theta_max 31.3995
_cell_measurement_theta_min 2.880
_cell_volume 587.9(2)
_computing_cell_refinement 'SAINT+ 6.45 (Bruker, 2003)'
_computing_data_collection 'SMART 5.630 (Bruker, 1997-2002)'
_computing_data_reduction 'SAINT+ 6.45'
_computing_molecular_graphics 'SHELXTL 6.14'
_computing_publication_material 'SHELXTL 6.14'
_computing_structure_refinement 'SHELXTL 6.14'
_computing_structure_solution
; 
SHELXTL 6.14 (Bruker, 2000-2003; Sheldrick, 2008)
;
_diffrn_ambient_temperature 208(2)
_diffrn_measured_fraction_theta_full 0.979
_diffrn_measured_fraction_theta_max 0.979
_diffrn_measurement_device_type 'Bruker AXS SMART APEX CCD diffractometer'
_diffrn_measurement_method '\w scans'
_diffrn_radiation_monochromator graphite
_diffrn_radiation_source 'fine-focus sealed tube'
_diffrn_radiation_type MoK\a
_diffrn_radiation_wavelength 0.71073
_diffrn_reflns_av_R_equivalents 0.0401
_diffrn_reflns_av_sigmaI/netI 0.0574
_diffrn_reflns_limit_h_max 8
_diffrn_reflns_limit_h_min -8
_diffrn_reflns_limit_k_max 8
_diffrn_reflns_limit_k_min -8
_diffrn_reflns_limit_l_max 19
_diffrn_reflns_limit_l_min -18
_diffrn_reflns_number 5788
_diffrn_reflns_theta_full 28.28
_diffrn_reflns_theta_max 28.28
_diffrn_reflns_theta_min 1.44
_diffrn_standards_number 0
_exptl_absorpt_coefficient_mu 4.979
_exptl_absorpt_correction_T_max 0.7462
_exptl_absorpt_correction_T_min 0.1841
_exptl_absorpt_correction_type multi-scan
_exptl_absorpt_process_details 'SADABS (Sheldrick, 2007)'
_exptl_crystal_colour colourless
_exptl_crystal_density_diffrn 2.151
_exptl_crystal_density_method 'not measured'
_exptl_crystal_description 'crystallized melt in capillary'
_exptl_crystal_F_000 376
_pd_prep_cool_rate '1 K per min'
_pd_prep_temperature 233
_refine_diff_density_max 1.316
_refine_diff_density_min -1.291
_refine_diff_density_rms 0.187
_refine_ls_extinction_method none
_refine_ls_goodness_of_fit_all 7.37
_refine_ls_goodness_of_fit_ref 1.110
_refine_ls_hydrogen_treatment mixed
_refine_ls_matrix_type full
_refine_ls_number_parameters 148
_refine_ls_number_reflns 2868
_refine_ls_number_restraints 12
_refine_ls_restrained_S_all 1.108
_refine_ls_R_factor_all 0.0553
_refine_ls_R_factor_gt 0.0464
_refine_ls_shift/su_max 0.002
_refine_ls_shift/su_mean 0.000
_refine_ls_structure_factor_coef Fsqd
_refine_ls_weighting_details 'calc w=1/[\s^2^(Fo^2^)+(0.0619P)^2^+1.8186P] where P=(Fo^2^+2Fc^2^)/3'
_refine_ls_weighting_scheme calc
_refine_ls_wR_factor_gt 0.1283
_refine_ls_wR_factor_ref 0.1342
_reflns_number_gt 2446
_reflns_number_total 2868
_reflns_threshold_expression I>2\s(I)
_cod_data_source_file ic5024532_si_002.cif
_cod_data_source_block 08mz490_0m
_cod_depositor_comments
;
The following automatic conversions were performed:

'_symmetry_cell_setting' value 'Triclinic' changed to 'triclinic'
according to
/usr/data/users/saulius/automatic-downloads/current/ACS/lib/dictionaries/cif_core.dic
dictionary named 'cif_core.dic' version 2.4.2 from 2011-04-26.

Automatic conversion script
Id: cif_fix_values 3008 2015-01-20 13:52:24Z robertas 
;
_cod_original_sg_symbol_H-M P-1
_cod_database_code 4342129

loop_
_symmetry_equiv_pos_as_xyz
'x, y, z'
'-x, -y, -z'

loop_
_atom_site_label
_atom_site_type_symbol
_atom_site_fract_x
_atom_site_fract_y
_atom_site_fract_z
_atom_site_U_iso_or_equiv
_atom_site_adp_type
_atom_site_occupancy
_atom_site_symmetry_multiplicity
_atom_site_calc_flag
_atom_site_refinement_flags
Cl1 Cl -0.08808(19) 1.02424(18) 0.11721(9) 0.0258(3) Uani 1 1 d .
Cl2 Cl 0.1162(2) 0.54926(17) 0.22012(9) 0.0252(3) Uani 1 1 d .
Cl3 Cl 0.45234(19) 1.0412(2) 0.25137(9) 0.0287(3) Uani 1 1 d .
Cl4 Cl 0.0028(2) 0.9353(2) 0.38322(9) 0.0298(3) Uani 1 1 d .
O1 O 0.2049(6) 0.3778(6) 0.0158(3) 0.0280(8) Uani 1 1 d D
H1A H 0.147(10) 0.256(5) 0.007(5) 0.042 Uiso 1 1 d D
H1B H 0.161(11) 0.389(11) 0.067(3) 0.042 Uiso 1 1 d D
O2 O 0.3843(6) 0.5511(6) -0.1425(3) 0.0256(7) Uani 1 1 d D
H2A H 0.260(5) 0.576(11) -0.161(5) 0.038 Uiso 1 1 d D
H2B H 0.432(10) 0.662(6) -0.164(5) 0.038 Uiso 1 1 d D
O3 O 0.4237(6) 0.7882(5) 0.0438(3) 0.0265(8) Uani 1 1 d D
H3A H 0.465(11) 0.852(10) 0.095(3) 0.040 Uiso 1 1 d D
H3B H 0.348(9) 0.850(10) 0.003(4) 0.040 Uiso 1 1 d D
O4 O 0.4221(8) 0.3976(7) 0.6302(3) 0.0395(10) Uani 1 1 d D
H4A H 0.515(10) 0.391(13) 0.677(4) 0.059 Uiso 1 1 d D
H4B H 0.336(11) 0.293(8) 0.635(6) 0.059 Uiso 1 1 d D
O5 O 0.1914(7) 0.4066(7) 0.4377(3) 0.0405(10) Uani 1 1 d D
H5A H 0.163(14) 0.424(13) 0.3794(18) 0.061 Uiso 1 1 d D
H5B H 0.174(14) 0.281(4) 0.423(6) 0.061 Uiso 1 1 d D
O6 O 0.4083(8) 0.7879(6) 0.5309(3) 0.0403(10) Uani 1 1 d D
H6A H 0.312(10) 0.843(12) 0.496(5) 0.060 Uiso 1 1 d D
H6B H 0.439(13) 0.846(13) 0.584(3) 0.060 Uiso 1 1 d D
Zn1 Zn 0.11333(8) 0.89904(8) 0.24148(4) 0.01921(16) Uani 1 1 d .
Zn2 Zn 0.5000 0.5000 0.0000 0.01799(19) Uani 1 2 d S
Zn3 Zn 0.5000 0.5000 0.5000 0.0240(2) Uani 1 2 d S

loop_
_atom_site_aniso_label
_atom_site_aniso_U_11
_atom_site_aniso_U_22
_atom_site_aniso_U_33
_atom_site_aniso_U_23
_atom_site_aniso_U_13
_atom_site_aniso_U_12
Cl1 0.0253(6) 0.0255(5) 0.0244(6) 0.0077(4) -0.0045(4) 0.0033(4)
Cl2 0.0279(6) 0.0219(5) 0.0242(6) 0.0028(4) -0.0013(4) 0.0035(4)
Cl3 0.0188(6) 0.0334(6) 0.0322(7) 0.0060(5) 0.0014(5) -0.0031(4)
Cl4 0.0331(7) 0.0380(7) 0.0187(6) 0.0007(5) 0.0075(5) 0.0005(5)
O1 0.0215(18) 0.0304(18) 0.033(2) 0.0008(15) 0.0122(15) -0.0054(14)
O2 0.0200(17) 0.0305(18) 0.0254(18) 0.0103(14) 0.0001(14) 0.0021(14)
O3 0.0273(19) 0.0227(17) 0.0275(19) 0.0011(14) -0.0053(15) 0.0078(14)
O4 0.045(3) 0.044(2) 0.027(2) 0.0163(18) 0.0000(18) -0.0007(19)
O5 0.038(2) 0.036(2) 0.039(2) 0.0136(18) -0.0140(19) -0.0071(18)
O6 0.056(3) 0.026(2) 0.036(2) 0.0007(16) -0.005(2) 0.0131(19)
Zn1 0.0178(3) 0.0235(3) 0.0156(3) 0.00464(19) 0.0006(2) 0.0015(2)
Zn2 0.0152(4) 0.0189(4) 0.0197(4) 0.0058(3) 0.0019(3) 0.0012(3)
Zn3 0.0274(4) 0.0197(4) 0.0221(4) 0.0067(3) -0.0042(3) 0.0015(3)

loop_
_atom_type_symbol
_atom_type_description
_atom_type_scat_dispersion_real
_atom_type_scat_dispersion_imag
_atom_type_scat_source
O O 0.0106 0.0060 'International Tables Vol C Tables 4.2.6.8 and 6.1.1.4'
H H 0.0000 0.0000 'International Tables Vol C Tables 4.2.6.8 and 6.1.1.4'
Cl Cl 0.1484 0.1585 'International Tables Vol C Tables 4.2.6.8 and 6.1.1.4'
Zn Zn 0.2839 1.4301 'International Tables Vol C Tables 4.2.6.8 and 6.1.1.4'

loop_
_geom_angle_atom_site_label_1
_geom_angle_atom_site_label_2
_geom_angle_atom_site_label_3
_geom_angle
_geom_angle_site_symmetry_1
_geom_angle_site_symmetry_3
Zn2 O1 H1A 131(5) . .
Zn2 O1 H1B 121(5) . .
H1A O1 H1B 91(7) . .
Zn2 O2 H2A 123(5) . .
Zn2 O2 H2B 116(5) . .
H2A O2 H2B 92(7) . .
Zn2 O3 H3A 129(5) . .
Zn2 O3 H3B 116(5) . .
H3A O3 H3B 116(7) . .
Zn3 O4 H4A 121(6) . .
Zn3 O4 H4B 123(6) . .
H4A O4 H4B 104(8) . .
Zn3 O5 H5A 116(6) . .
Zn3 O5 H5B 112(6) . .
H5A O5 H5B 85(8) . .
Zn3 O6 H6A 123(6) . .
Zn3 O6 H6B 123(6) . .
H6A O6 H6B 112(8) . .
Cl1 Zn1 Cl4 115.60(6) . .
Cl1 Zn1 Cl3 109.90(5) . .
Cl4 Zn1 Cl3 109.76(5) . .
Cl1 Zn1 Cl2 109.55(5) . .
Cl4 Zn1 Cl2 104.62(5) . .
Cl3 Zn1 Cl2 106.97(5) . .
O1 Zn2 O1 180.0 2_665 .
O1 Zn2 O2 88.72(15) 2_665 2_665
O1 Zn2 O2 91.28(15) . 2_665
O1 Zn2 O2 91.28(15) 2_665 .
O1 Zn2 O2 88.72(15) . .
O2 Zn2 O2 180.0 2_665 .
O1 Zn2 O3 88.72(15) 2_665 2_665
O1 Zn2 O3 91.28(15) . 2_665
O2 Zn2 O3 92.34(14) 2_665 2_665
O2 Zn2 O3 87.66(14) . 2_665
O1 Zn2 O3 91.28(15) 2_665 .
O1 Zn2 O3 88.72(15) . .
O2 Zn2 O3 87.66(14) 2_665 .
O2 Zn2 O3 92.34(14) . .
O3 Zn2 O3 179.999(1) 2_665 .
O5 Zn3 O5 180.0 2_666 .
O5 Zn3 O6 90.57(19) 2_666 .
O5 Zn3 O6 89.43(19) . .
O5 Zn3 O6 89.43(19) 2_666 2_666
O5 Zn3 O6 90.57(19) . 2_666
O6 Zn3 O6 179.999(1) . 2_666
O5 Zn3 O4 91.46(18) 2_666 .
O5 Zn3 O4 88.54(18) . .
O6 Zn3 O4 88.74(19) . .
O6 Zn3 O4 91.26(19) 2_666 .
O5 Zn3 O4 88.54(18) 2_666 2_666
O5 Zn3 O4 91.46(18) . 2_666
O6 Zn3 O4 91.26(19) . 2_666
O6 Zn3 O4 88.74(19) 2_666 2_666
O4 Zn3 O4 180.0(2) . 2_666

loop_
_geom_bond_atom_site_label_1
_geom_bond_atom_site_label_2
_geom_bond_distance
_geom_bond_site_symmetry_2
Cl1 Zn1 2.2368(13) .
Cl2 Zn1 2.2941(13) .
Cl3 Zn1 2.2711(14) .
Cl4 Zn1 2.2665(14) .
O1 Zn2 2.036(4) .
O1 H1A 0.84(2) .
O1 H1B 0.83(2) .
O2 Zn2 2.095(4) .
O2 H2A 0.83(2) .
O2 H2B 0.84(2) .
O3 Zn2 2.096(3) .
O3 H3A 0.83(2) .
O3 H3B 0.83(2) .
O4 Zn3 2.100(4) .
O4 H4A 0.83(2) .
O4 H4B 0.84(2) .
O5 Zn3 2.077(4) .
O5 H5A 0.83(2) .
O5 H5B 0.83(2) .
O6 Zn3 2.080(4) .
O6 H6A 0.84(2) .
O6 H6B 0.83(2) .
Zn2 O1 2.036(4) 2_665
Zn2 O2 2.095(4) 2_665
Zn2 O3 2.096(3) 2_665
Zn3 O5 2.077(4) 2_666
Zn3 O6 2.080(4) 2_666
Zn3 O4 2.100(4) 2_666

loop_
_geom_hbond_atom_site_label_D
_geom_hbond_atom_site_label_H
_geom_hbond_atom_site_label_A
_geom_hbond_distance_DH
_geom_hbond_distance_HA
_geom_hbond_distance_DA
_geom_hbond_angle_DHA
_geom_hbond_site_symmetry_A
O1 H1A Cl1 0.84(2) 2.49(5) 3.174(4) 139(6) 2_565
O1 H1A Cl1 0.84(2) 2.72(6) 3.325(4) 130(6) 1_545
O1 H1B Cl2 0.83(2) 2.48(3) 3.265(4) 158(7) .
O1 H1A Cl1 0.84(2) 2.72(6) 3.325(4) 130(6) 1_545
O2 H2A Cl2 0.83(2) 2.49(4) 3.241(4) 150(6) 2_565
O2 H2B Cl3 0.84(2) 2.43(2) 3.260(4) 171(6) 2_675
O3 H3A Cl3 0.83(2) 2.55(3) 3.345(4) 160(6) .
O3 H3A Cl1 0.83(2) 2.95(7) 3.368(4) 113(6) 1_655
O3 H3B Cl1 0.83(2) 2.41(2) 3.232(4) 170(7) 2_575
O4 H4A Cl2 0.83(2) 2.58(4) 3.364(5) 158(8) 2_666
O4 H4B Cl4 0.84(2) 2.50(4) 3.303(5) 160(8) 2_566
O5 H5A Cl2 0.83(2) 2.41(3) 3.229(5) 168(8) .
O5 H5B Cl4 0.83(2) 2.43(4) 3.227(4) 161(8) 1_545
O6 H6A Cl4 0.84(2) 2.49(3) 3.313(5) 169(8) .
O6 H6B Cl3 0.83(2) 2.42(3) 3.250(5) 170(8) 2_676
